data_4068914
loop_
_publ_author_name
'Xiong, Yun'
'Yao, Shenglai'
'Driess, Matthias'

_publ_section_title
;
 Reactivity of a Zwitterionic Stable Silylene toward Halosilanes and
 Haloalkanes
;
_journal_issue 6
_journal_name_full Organometallics
_journal_page_first 1927
_journal_paper_doi 10.1021/om801157u
_journal_volume 28
_journal_year 2009
_chemical_formula_sum 'C29 H40 Cl2 N2 Si'
_chemical_formula_weight 515.62
_chemical_name_systematic
; 
 ? 
;
_space_group_IT_number 14
_symmetry_cell_setting monoclinic
_symmetry_space_group_name_Hall '-P 2ybc'
_symmetry_space_group_name_H-M 'P 1 21/c 1'
_atom_sites_solution_hydrogens geom
_atom_sites_solution_primary direct
_atom_sites_solution_secondary difmap
_audit_creation_method SHELXL-97
_cell_angle_alpha 90.00
_cell_angle_beta 109.1110(10)
_cell_angle_gamma 90.00
_cell_formula_units_Z 4
_cell_length_a 17.0459(6)
_cell_length_b 13.1535(4)
_cell_length_c 13.6811(5)
_cell_measurement_temperature 173(2)
_cell_volume 2898.42(17)
_computing_cell_refinement 'SAINT (Siemens, 1995)'
_computing_data_collection 'SMART (Siemens, 1995)'
_computing_data_reduction 'SAINT (Siemens, 1995)'
_computing_publication_material 'SHELXL-97 (Sheldrick, 1997)'
_computing_structure_refinement 'SHELXL-97 (Sheldrick, 1997)'
_computing_structure_solution 'SHELXS-97 (Sheldrick, 1990)'
_diffrn_ambient_temperature 173(2)
_diffrn_measured_fraction_theta_full 0.990
_diffrn_measured_fraction_theta_max 0.990
_diffrn_measurement_device_type 'Siemens SMART CCD'
_diffrn_measurement_method \w
_diffrn_radiation_monochromator graphite
_diffrn_radiation_source 'fine-focus sealed tube'
_diffrn_radiation_type MoK\a
_diffrn_radiation_wavelength 0.71073
_diffrn_reflns_av_R_equivalents 0.1306
_diffrn_reflns_av_sigmaI/netI 0.0877
_diffrn_reflns_limit_h_max 20
_diffrn_reflns_limit_h_min -18
_diffrn_reflns_limit_k_max 14
_diffrn_reflns_limit_k_min -15
_diffrn_reflns_limit_l_max 16
_diffrn_reflns_limit_l_min -15
_diffrn_reflns_number 16470
_diffrn_reflns_theta_full 25.00
_diffrn_reflns_theta_max 25.00
_diffrn_reflns_theta_min 2.21
_exptl_absorpt_coefficient_mu 0.285
_exptl_absorpt_correction_T_max 0.9400
_exptl_absorpt_correction_T_min 0.9069
_exptl_absorpt_correction_type none
_exptl_crystal_colour colourless
_exptl_crystal_density_diffrn 1.182
_exptl_crystal_density_method 'not measured'
_exptl_crystal_description rod
_exptl_crystal_F_000 1104
_exptl_crystal_size_max 0.35
_exptl_crystal_size_mid 0.30
_exptl_crystal_size_min 0.22
_refine_diff_density_max 0.368
_refine_diff_density_min -0.514
_refine_diff_density_rms 0.108
_refine_ls_extinction_method none
_refine_ls_goodness_of_fit_ref 1.164
_refine_ls_hydrogen_treatment constr
_refine_ls_matrix_type full
_refine_ls_number_parameters 316
_refine_ls_number_reflns 5065
_refine_ls_number_restraints 0
_refine_ls_restrained_S_all 1.164
_refine_ls_R_factor_all 0.1056
_refine_ls_R_factor_gt 0.0744
_refine_ls_shift/su_max 0.000
_refine_ls_shift/su_mean 0.000
_refine_ls_structure_factor_coef Fsqd
_refine_ls_weighting_details 'calc w=1/[\s^2^(Fo^2^)+(0.0306P)^2^+4.2360P] where P=(Fo^2^+2Fc^2^)/3'
_refine_ls_weighting_scheme calc
_refine_ls_wR_factor_gt 0.1351
_refine_ls_wR_factor_ref 0.1481
_reflns_number_gt 3859
_reflns_number_total 5065
_reflns_threshold_expression >2sigma(I)
_cod_data_source_file om801157u_si_001.cif
_cod_data_source_block Compound9
_cod_original_sg_symbol_H-M P2(1)/c
_cod_database_code 4068914

loop_
_symmetry_equiv_pos_as_xyz
'x, y, z'
'-x, y+1/2, -z+1/2'
'-x, -y, -z'
'x, -y-1/2, z-1/2'

loop_
_atom_site_label
_atom_site_type_symbol
_atom_site_fract_x
_atom_site_fract_y
_atom_site_fract_z
_atom_site_U_iso_or_equiv
_atom_site_adp_type
_atom_site_occupancy
_atom_site_symmetry_multiplicity
_atom_site_calc_flag
_atom_site_refinement_flags
Cl1 Cl 0.36876(6) 0.03290(8) 0.12829(7) 0.0334(3) Uani 1 1 d .
Si1 Si 0.28649(6) 0.11519(8) 0.01201(7) 0.0199(2) Uani 1 1 d .
N1 N 0.33617(18) 0.1993(2) -0.0416(2) 0.0198(6) Uani 1 1 d .
C1 C 0.3884(2) 0.2410(3) -0.1831(3) 0.0316(9) Uani 1 1 d .
H1A H 0.4126 0.3014 -0.1480 0.038 Uiso 1 1 calc R
H1B H 0.3939 0.2249 -0.2482 0.038 Uiso 1 1 calc R
Cl2 Cl 0.21387(6) 0.18600(7) 0.08288(7) 0.0298(2) Uani 1 1 d .
N2 N 0.22724(18) 0.0381(2) -0.0841(2) 0.0206(6) Uani 1 1 d .
C2 C 0.3463(2) 0.1782(3) -0.1406(3) 0.0222(8) Uani 1 1 d .
C3 C 0.3082(2) 0.0855(3) -0.1936(3) 0.0250(8) Uani 1 1 d .
H3 H 0.3237 0.0674 -0.2520 0.030 Uiso 1 1 calc R
C4 C 0.2543(2) 0.0218(3) -0.1719(3) 0.0235(8) Uani 1 1 d .
C5 C 0.2209(3) -0.0698(3) -0.2359(3) 0.0335(10) Uani 1 1 d .
H5A H 0.2418 -0.0719 -0.2946 0.050 Uiso 1 1 calc R
H5B H 0.1601 -0.0668 -0.2615 0.050 Uiso 1 1 calc R
H5C H 0.2389 -0.1310 -0.1937 0.050 Uiso 1 1 calc R
C6 C 0.3781(2) 0.2901(3) 0.0128(3) 0.0215(8) Uani 1 1 d .
C7 C 0.4635(2) 0.2856(3) 0.0692(3) 0.0264(9) Uani 1 1 d .
C8 C 0.5016(3) 0.3744(3) 0.1178(3) 0.0329(9) Uani 1 1 d .
H8 H 0.5591 0.3732 0.1567 0.039 Uiso 1 1 calc R
C9 C 0.4583(3) 0.4636(3) 0.1109(3) 0.0400(11) Uani 1 1 d .
H9 H 0.4857 0.5229 0.1450 0.048 Uiso 1 1 calc R
C10 C 0.3746(3) 0.4668(3) 0.0543(3) 0.0324(9) Uani 1 1 d .
H10 H 0.3449 0.5286 0.0503 0.039 Uiso 1 1 calc R
C11 C 0.3332(2) 0.3807(3) 0.0027(3) 0.0239(8) Uani 1 1 d .
C12 C 0.2432(2) 0.3917(3) -0.0659(3) 0.0311(9) Uani 1 1 d .
H12 H 0.2210 0.3221 -0.0886 0.037 Uiso 1 1 calc R
C13 C 0.1882(3) 0.4402(3) -0.0092(3) 0.0394(10) Uani 1 1 d .
H13A H 0.1936 0.4017 0.0539 0.059 Uiso 1 1 calc R
H13B H 0.1302 0.4393 -0.0544 0.059 Uiso 1 1 calc R
H13C H 0.2059 0.5106 0.0089 0.059 Uiso 1 1 calc R
C14 C 0.2381(3) 0.4531(4) -0.1626(3) 0.0469(12) Uani 1 1 d .
H14A H 0.2586 0.5222 -0.1424 0.070 Uiso 1 1 calc R
H14B H 0.1803 0.4561 -0.2083 0.070 Uiso 1 1 calc R
H14C H 0.2722 0.4204 -0.1990 0.070 Uiso 1 1 calc R
C15 C 0.5162(2) 0.1917(3) 0.0784(3) 0.0338(10) Uani 1 1 d .
H15 H 0.4792 0.1349 0.0419 0.041 Uiso 1 1 calc R
C16 C 0.5576(3) 0.1602(4) 0.1920(3) 0.0443(12) Uani 1 1 d .
H16A H 0.5984 0.2118 0.2278 0.067 Uiso 1 1 calc R
H16B H 0.5855 0.0946 0.1949 0.067 Uiso 1 1 calc R
H16C H 0.5152 0.1542 0.2258 0.067 Uiso 1 1 calc R
C17 C 0.5830(3) 0.2063(4) 0.0274(4) 0.0508(13) Uani 1 1 d .
H17A H 0.5566 0.2230 -0.0459 0.076 Uiso 1 1 calc R
H17B H 0.6151 0.1434 0.0335 0.076 Uiso 1 1 calc R
H17C H 0.6201 0.2618 0.0619 0.076 Uiso 1 1 calc R
C18 C 0.1450(2) 0.0019(3) -0.0913(3) 0.0224(8) Uani 1 1 d .
C19 C 0.0755(2) 0.0587(3) -0.1491(3) 0.0253(8) Uani 1 1 d .
C20 C -0.0030(2) 0.0224(3) -0.1577(3) 0.0308(9) Uani 1 1 d .
H20 H -0.0506 0.0588 -0.1984 0.037 Uiso 1 1 calc R
C21 C -0.0130(2) -0.0656(3) -0.1081(3) 0.0316(9) Uani 1 1 d .
H21 H -0.0671 -0.0882 -0.1132 0.038 Uiso 1 1 calc R
C22 C 0.0558(2) -0.1211(3) -0.0509(3) 0.0294(9) Uani 1 1 d .
H22 H 0.0483 -0.1818 -0.0174 0.035 Uiso 1 1 calc R
C23 C 0.1357(2) -0.0891(3) -0.0420(3) 0.0233(8) Uani 1 1 d .
C24 C 0.2088(3) -0.1539(3) 0.0213(3) 0.0305(9) Uani 1 1 d .
H24 H 0.2605 -0.1234 0.0145 0.037 Uiso 1 1 calc R
C25 C 0.2025(3) -0.2632(3) -0.0187(4) 0.0480(12) Uani 1 1 d .
H25A H 0.1550 -0.2970 -0.0072 0.072 Uiso 1 1 calc R
H25B H 0.2536 -0.3000 0.0184 0.072 Uiso 1 1 calc R
H25C H 0.1949 -0.2626 -0.0928 0.072 Uiso 1 1 calc R
C26 C 0.2170(3) -0.1530(4) 0.1362(3) 0.0448(12) Uani 1 1 d .
H26A H 0.2186 -0.0826 0.1601 0.067 Uiso 1 1 calc R
H26B H 0.2684 -0.1878 0.1760 0.067 Uiso 1 1 calc R
H26C H 0.1694 -0.1880 0.1459 0.067 Uiso 1 1 calc R
C27 C 0.0828(2) 0.1571(3) -0.2047(3) 0.0313(9) Uani 1 1 d .
H27 H 0.1428 0.1769 -0.1816 0.038 Uiso 1 1 calc R
C28 C 0.0548(3) 0.1407(4) -0.3220(3) 0.0469(12) Uani 1 1 d .
H28A H 0.0876 0.0858 -0.3380 0.070 Uiso 1 1 calc R
H28B H 0.0631 0.2034 -0.3559 0.070 Uiso 1 1 calc R
H28C H -0.0041 0.1222 -0.3470 0.070 Uiso 1 1 calc R
C29 C 0.0348(3) 0.2438(3) -0.1767(4) 0.0434(11) Uani 1 1 d .
H29A H 0.0481 0.3078 -0.2044 0.065 Uiso 1 1 calc R
H29B H 0.0502 0.2488 -0.1013 0.065 Uiso 1 1 calc R
H29C H -0.0249 0.2306 -0.2065 0.065 Uiso 1 1 calc R

loop_
_atom_site_aniso_label
_atom_site_aniso_U_11
_atom_site_aniso_U_22
_atom_site_aniso_U_33
_atom_site_aniso_U_23
_atom_site_aniso_U_13
_atom_site_aniso_U_12
Cl1 0.0347(6) 0.0342(6) 0.0246(5) 0.0086(4) 0.0007(4) -0.0027(4)
Si1 0.0222(5) 0.0217(5) 0.0166(5) -0.0002(4) 0.0072(4) -0.0010(4)
N1 0.0259(16) 0.0181(15) 0.0162(15) -0.0033(12) 0.0077(12) -0.0012(13)
C1 0.039(2) 0.037(2) 0.021(2) -0.0021(18) 0.0133(18) -0.0090(19)
Cl2 0.0344(5) 0.0327(5) 0.0284(5) -0.0055(4) 0.0188(4) -0.0033(4)
N2 0.0222(16) 0.0212(16) 0.0192(15) -0.0029(13) 0.0080(12) -0.0038(13)
C2 0.0224(19) 0.028(2) 0.0168(18) 0.0005(15) 0.0072(15) 0.0026(16)
C3 0.029(2) 0.030(2) 0.0175(19) -0.0009(16) 0.0092(16) 0.0014(17)
C4 0.024(2) 0.027(2) 0.0172(19) -0.0029(15) 0.0049(15) 0.0031(16)
C5 0.040(3) 0.033(2) 0.028(2) -0.0080(18) 0.0117(19) -0.0042(19)
C6 0.025(2) 0.025(2) 0.0174(18) -0.0035(15) 0.0109(15) -0.0041(16)
C7 0.031(2) 0.032(2) 0.021(2) 0.0008(17) 0.0150(16) -0.0036(17)
C8 0.027(2) 0.037(2) 0.032(2) -0.0068(19) 0.0062(17) -0.0086(19)
C9 0.045(3) 0.037(2) 0.037(2) -0.010(2) 0.012(2) -0.014(2)
C10 0.040(2) 0.024(2) 0.033(2) -0.0030(18) 0.0111(19) -0.0031(19)
C11 0.033(2) 0.026(2) 0.0152(18) -0.0001(16) 0.0117(16) 0.0002(17)
C12 0.034(2) 0.028(2) 0.028(2) 0.0029(18) 0.0069(17) 0.0042(18)
C13 0.040(3) 0.035(2) 0.043(3) -0.006(2) 0.014(2) 0.004(2)
C14 0.052(3) 0.048(3) 0.035(3) 0.008(2) 0.006(2) 0.012(2)
C15 0.025(2) 0.039(2) 0.036(2) -0.006(2) 0.0084(18) -0.0018(19)
C16 0.031(2) 0.049(3) 0.045(3) 0.007(2) 0.001(2) 0.003(2)
C17 0.033(3) 0.068(3) 0.058(3) -0.004(3) 0.025(2) 0.003(2)
C18 0.0222(19) 0.0238(19) 0.0215(19) -0.0042(15) 0.0076(15) -0.0021(15)
C19 0.029(2) 0.024(2) 0.022(2) -0.0015(16) 0.0068(16) -0.0006(16)
C20 0.023(2) 0.033(2) 0.032(2) -0.0043(18) 0.0036(17) 0.0010(18)
C21 0.025(2) 0.035(2) 0.036(2) -0.0083(19) 0.0116(18) -0.0110(18)
C22 0.031(2) 0.029(2) 0.028(2) -0.0024(17) 0.0102(17) -0.0072(18)
C23 0.028(2) 0.0214(19) 0.0216(19) -0.0030(15) 0.0090(16) -0.0004(16)
C24 0.031(2) 0.024(2) 0.035(2) 0.0028(18) 0.0101(18) 0.0011(17)
C25 0.044(3) 0.026(2) 0.076(4) 0.002(2) 0.022(3) 0.002(2)
C26 0.043(3) 0.051(3) 0.038(3) 0.018(2) 0.009(2) 0.005(2)
C27 0.027(2) 0.032(2) 0.032(2) 0.0067(18) 0.0054(17) 0.0000(17)
C28 0.057(3) 0.051(3) 0.037(3) 0.013(2) 0.021(2) 0.017(2)
C29 0.047(3) 0.040(3) 0.041(3) 0.006(2) 0.011(2) 0.002(2)

loop_
_atom_type_symbol
_atom_type_description
_atom_type_scat_dispersion_real
_atom_type_scat_dispersion_imag
_atom_type_scat_source
C C 0.0033 0.0016 'International Tables Vol C Tables 4.2.6.8 and 6.1.1.4'
H H 0.0000 0.0000 'International Tables Vol C Tables 4.2.6.8 and 6.1.1.4'
N N 0.0061 0.0033 'International Tables Vol C Tables 4.2.6.8 and 6.1.1.4'
Si Si 0.0817 0.0704 'International Tables Vol C Tables 4.2.6.8 and 6.1.1.4'
Cl Cl 0.1484 0.1585 'International Tables Vol C Tables 4.2.6.8 and 6.1.1.4'

loop_
_geom_angle_atom_site_label_1
_geom_angle_atom_site_label_2
_geom_angle_atom_site_label_3
_geom_angle
N1 Si1 N2 107.91(14)
N1 Si1 Cl2 112.05(11)
N2 Si1 Cl2 109.94(11)
N1 Si1 Cl1 111.57(11)
N2 Si1 Cl1 111.47(11)
Cl2 Si1 Cl1 103.92(6)
C2 N1 C6 116.4(3)
C2 N1 Si1 120.6(2)
C6 N1 Si1 122.7(2)
C4 N2 C18 117.4(3)
C4 N2 Si1 117.5(2)
C18 N2 Si1 124.2(2)
C1 C2 N1 122.1(3)
C1 C2 C3 120.8(3)
N1 C2 C3 117.2(3)
C4 C3 C2 129.4(3)
C3 C4 N2 121.4(3)
C3 C4 C5 122.1(3)
N2 C4 C5 116.5(3)
C11 C6 C7 121.6(3)
C11 C6 N1 119.0(3)
C7 C6 N1 119.3(3)
C8 C7 C6 117.6(4)
C8 C7 C15 118.3(3)
C6 C7 C15 124.1(3)
C9 C8 C7 121.8(4)
C8 C9 C10 119.9(4)
C9 C10 C11 121.1(4)
C6 C11 C10 118.1(4)
C6 C11 C12 123.4(3)
C10 C11 C12 118.4(3)
C11 C12 C14 110.1(3)
C11 C12 C13 112.7(3)
C14 C12 C13 110.2(3)
C7 C15 C17 111.8(4)
C7 C15 C16 111.6(3)
C17 C15 C16 109.4(4)
C19 C18 C23 120.9(3)
C19 C18 N2 118.8(3)
C23 C18 N2 120.3(3)
C20 C19 C18 118.5(4)
C20 C19 C27 118.9(3)
C18 C19 C27 122.6(3)
C21 C20 C19 121.1(4)
C20 C21 C22 120.2(4)
C21 C22 C23 120.8(4)
C22 C23 C18 118.4(3)
C22 C23 C24 118.4(3)
C18 C23 C24 123.2(3)
C23 C24 C25 112.0(3)
C23 C24 C26 111.3(3)
C25 C24 C26 110.3(4)
C29 C27 C19 111.7(3)
C29 C27 C28 111.1(3)
C19 C27 C28 110.7(3)

loop_
_geom_bond_atom_site_label_1
_geom_bond_atom_site_label_2
_geom_bond_distance
Cl1 Si1 2.0514(14)
Si1 N1 1.699(3)
Si1 N2 1.705(3)
Si1 Cl2 2.0312(13)
N1 C2 1.446(4)
N1 C6 1.464(4)
C1 C2 1.345(5)
N2 C4 1.438(4)
N2 C18 1.452(4)
C2 C3 1.459(5)
C3 C4 1.347(5)
C4 C5 1.488(5)
C6 C11 1.398(5)
C6 C7 1.409(5)
C7 C8 1.394(5)
C7 C15 1.509(6)
C8 C9 1.372(6)
C9 C10 1.383(6)
C10 C11 1.398(5)
C11 C12 1.521(5)
C12 C14 1.529(6)
C12 C13 1.536(5)
C15 C17 1.530(5)
C15 C16 1.538(6)
C18 C19 1.406(5)
C18 C23 1.408(5)
C19 C20 1.388(5)
C19 C27 1.528(5)
C20 C21 1.381(6)
C21 C22 1.384(6)
C22 C23 1.392(5)
C23 C24 1.524(5)
C24 C25 1.530(6)
C24 C26 1.531(6)
C27 C29 1.524(6)
C27 C28 1.532(6)

loop_
_cod_related_entry_id
_cod_related_entry_database
_cod_related_entry_code
1 ChemSpider 24539733
